data_7159617
loop_
_publ_author_name
'Zelentsova, Maria V.'
'Sandulenko, Irina V.'
'Ambartsumyan, Asmik A.'
'Danshina, Anastasia A.'
'Moiseev, Sergey K.'

_publ_section_title
;
 C(21)-Di- and monofluorinated scaffold for thevinol/orvinol-based opioid
 receptor ligands.
;
_journal_issue 45
_journal_name_full 'Organic &amp; biomolecular chemistry'
_journal_page_first 9091
_journal_page_last 9100
_journal_paper_doi 10.1039/d3ob01577g
_journal_volume 21
_journal_year 2023
_chemical_absolute_configuration rm
_chemical_formula_moiety 'C23 H26 F2 N2 O4'
_chemical_formula_sum 'C23 H26 F2 N2 O4'
_chemical_formula_weight 432.46
_space_group_crystal_system orthorhombic
_space_group_IT_number 19
_space_group_name_Hall 'P 2ac 2ab'
_space_group_name_H-M_alt 'P 21 21 21'
_atom_sites_solution_hydrogens mixed
_audit_creation_date 2023-09-12
_audit_creation_method
;
Olex2 1.5
(compiled 2023.03.06 svn.rbb2c1857 for OlexSys, GUI svn.r6748)
;
_audit_update_record
;
2023-09-12 deposited with the CCDC.	2023-10-30 downloaded from the CCDC.
;
_cell_angle_alpha 90
_cell_angle_beta 90
_cell_angle_gamma 90
_cell_formula_units_Z 4
_cell_length_a 7.7726(4)
_cell_length_b 11.5067(6)
_cell_length_c 22.6755(10)
_cell_measurement_reflns_used 5815
_cell_measurement_temperature 100
_cell_measurement_theta_max 30.47
_cell_measurement_theta_min 2.52
_cell_volume 2028.03(17)
_computing_molecular_graphics 'Olex2 1.5 (Dolomanov et al., 2009)'
_computing_publication_material 'Olex2 1.5 (Dolomanov et al., 2009)'
_computing_structure_refinement 'XL  (Sheldrick, 2008)'
_diffrn_ambient_temperature 100.00
_diffrn_measured_fraction_theta_full 0.998
_diffrn_measured_fraction_theta_max 0.991
_diffrn_measurement_device_type 'Bruker Quest D8'
_diffrn_measurement_method '\f and \w scans'
_diffrn_radiation_type MoK\a
_diffrn_radiation_wavelength 0.71073
_diffrn_reflns_av_R_equivalents 0.0914
_diffrn_reflns_av_unetI/netI 0.0735
_diffrn_reflns_Laue_measured_fraction_full 0.998
_diffrn_reflns_Laue_measured_fraction_max 0.991
_diffrn_reflns_limit_h_max 10
_diffrn_reflns_limit_h_min -8
_diffrn_reflns_limit_k_max 15
_diffrn_reflns_limit_k_min -15
_diffrn_reflns_limit_l_max 28
_diffrn_reflns_limit_l_min -30
_diffrn_reflns_number 26533
_diffrn_reflns_point_group_measured_fraction_full 0.998
_diffrn_reflns_point_group_measured_fraction_max 0.991
_diffrn_reflns_theta_full 25.242
_diffrn_reflns_theta_max 28.998
_diffrn_reflns_theta_min 1.985
_exptl_absorpt_coefficient_mu 0.109
_exptl_absorpt_correction_T_max 0.8622
_exptl_absorpt_correction_T_min 0.7309
_exptl_absorpt_correction_type multi-scan
_exptl_absorpt_process_details
;
SADABS-2016/2 (Bruker,2016/2) was used for absorption correction.
wR2(int) was 0.1535 before and 0.0828 after correction.
The Ratio of minimum to maximum transmission is 0.8477.
The \l/2 correction factor is Not present.
;
_exptl_crystal_colour colourless
_exptl_crystal_colour_primary colourless
_exptl_crystal_density_diffrn 1.416
_exptl_crystal_description needle
_exptl_crystal_F_000 912
_exptl_crystal_size_max 0.2
_exptl_crystal_size_mid 0.05
_exptl_crystal_size_min 0.04
_refine_diff_density_max 0.361
_refine_diff_density_min -0.292
_refine_diff_density_rms 0.070
_refine_ls_abs_structure_details
;
 Flack x determined using 1518 quotients [(I+)-(I-)]/[(I+)+(I-)]
 (Parsons, Flack and Wagner, Acta Cryst. B69 (2013) 249-259).
;
_refine_ls_abs_structure_Flack -0.3(6)
_refine_ls_extinction_method none
_refine_ls_goodness_of_fit_ref 1.074
_refine_ls_hydrogen_treatment constr
_refine_ls_matrix_type full
_refine_ls_number_parameters 289
_refine_ls_number_reflns 5347
_refine_ls_number_restraints 2
_refine_ls_restrained_S_all 1.074
_refine_ls_R_factor_all 0.0851
_refine_ls_R_factor_gt 0.0673
_refine_ls_shift/su_max 0.000
_refine_ls_shift/su_mean 0.000
_refine_ls_structure_factor_coef Fsqd
_refine_ls_weighting_details 'w=1/[\s^2^(Fo^2^)+(0.0528P)^2^+1.8343P] where P=(Fo^2^+2Fc^2^)/3'
_refine_ls_weighting_scheme calc
_refine_ls_wR_factor_gt 0.1487
_refine_ls_wR_factor_ref 0.1573
_reflns_Friedel_coverage 0.758
_reflns_Friedel_fraction_full 0.998
_reflns_Friedel_fraction_max 0.990
_reflns_number_gt 4287
_reflns_number_total 5347
_reflns_threshold_expression 'I > 2\s(I)'
_cod_data_source_file d3ob01577g2.cif
_cod_data_source_block 40
_cod_depositor_comments 'Adding full bibliography for 7159615--7159624.cif.'
_cod_database_code 7159617
_shelxl_version_number 2014/6
_shelx_space_group_comment
;
The symmetry employed for this shelxl refinement is uniquely defined
by the following loop, which should always be used as a source of
symmetry information in preference to the above space-group names.
They are only intended as comments.
;
_shelx_estimated_absorpt_t_max 0.996
_shelx_estimated_absorpt_t_min 0.979
_olex2_refinement_description
;
1. Fixed Uiso
 At 1.2 times of:
  All C(H) groups, All C(H,H) groups, All O(H) groups
 At 1.5 times of:
  All C(H,H,H) groups
2. Restrained distances
 N1-C17 \\sim N1-C17'
 with sigma of 0.02
 N2-C17 \\sim N2'-C17'
 with sigma of 0.02
3. Uiso/Uaniso restraints and constraints
Uanis(N2) = Uanis(N2')
Uanis(C17) = Uanis(C17')
4. Others
 Sof(N2')=Sof(C17')=1-FVAR(1)
 Sof(N2)=Sof(C17)=FVAR(1)
5.a Riding coordinates:
 O4(H4)
5.b Ternary CH refined with riding coordinates:
 C5(H5), C7(H7), C9(H9), C20(H20), C21(H21)
5.c Secondary CH2 refined with riding coordinates:
 C8(H8A,H8B), C10(H10A,H10B), C15(H15A,H15B), C16(H16A,H16B), C18(H18A,H18B),
 C19(H19A,H19B)
5.d Aromatic/amide H refined with riding coordinates:
 C1(H1), C2(H2)
5.e Idealised Me refined as rotating group:
 C22(H22A,H22B,H22C), C23(H23A,H23B,H23C)
;
_olex2_submission_special_instructions 'No special instructions were received'

loop_
_space_group_symop_operation_xyz
'x, y, z'
'-x+1/2, -y, z+1/2'
'-x, y+1/2, -z+1/2'
'x+1/2, -y+1/2, -z'

loop_
_atom_site_label
_atom_site_type_symbol
_atom_site_fract_x
_atom_site_fract_y
_atom_site_fract_z
_atom_site_U_iso_or_equiv
_atom_site_adp_type
_atom_site_occupancy
_atom_site_site_symmetry_order
_atom_site_calc_flag
_atom_site_refinement_flags_posn
_atom_site_refinement_flags_adp
_atom_site_refinement_flags_occupancy
_atom_site_disorder_assembly
_atom_site_disorder_group
F1 F 0.7721(4) 0.4605(3) 0.27189(14) 0.0520(10) Uani 1 1 d . . . . .
F2 F 0.7082(5) 0.3100(4) 0.21807(14) 0.0570(11) Uani 1 1 d . . . . .
O1 O 0.4893(4) 0.4575(3) 0.61907(13) 0.0279(7) Uani 1 1 d . . . . .
O2 O 0.5286(3) 0.5035(2) 0.49811(12) 0.0161(6) Uani 1 1 d . . . . .
O3 O 0.6665(3) 0.3668(2) 0.39529(13) 0.0182(6) Uani 1 1 d . . . . .
O4 O 0.4180(5) 0.2669(3) 0.28984(15) 0.0312(8) Uani 1 1 d . . . . .
H4 H 0.3340 0.2617 0.2563 0.037 Uiso 1 1 d R U . . .
N1 N 0.0256(5) 0.6817(3) 0.37424(17) 0.0226(8) Uani 1 1 d D . . . .
C1 C 0.0451(6) 0.5297(3) 0.56934(19) 0.0228(9) Uani 1 1 d . . . . .
H1 H -0.0696 0.5279 0.5837 0.027 Uiso 1 1 calc R U . . .
C2 C 0.1802(6) 0.5031(4) 0.60760(19) 0.0235(9) Uani 1 1 d . . . . .
H2 H 0.1565 0.4902 0.6482 0.028 Uiso 1 1 calc R U . . .
C3 C 0.3502(6) 0.4950(3) 0.58733(18) 0.0201(8) Uani 1 1 d . . . . .
C4 C 0.3774(5) 0.5225(3) 0.52880(17) 0.0164(8) Uani 1 1 d . . . . .
C5 C 0.4913(5) 0.5236(3) 0.43530(17) 0.0146(7) Uani 1 1 d . . . . .
H5 H 0.5759 0.5807 0.4191 0.018 Uiso 1 1 calc R U . . .
C6 C 0.4950(5) 0.4127(3) 0.39760(18) 0.0147(7) Uani 1 1 d . . . . .
C7 C 0.4547(5) 0.4586(3) 0.33482(17) 0.0176(8) Uani 1 1 d . . . . .
H7 H 0.5263 0.5299 0.3290 0.021 Uiso 1 1 calc R U . . .
C8 C 0.2626(5) 0.4973(4) 0.33033(18) 0.0194(8) Uani 1 1 d . . . . .
H8A H 0.2549 0.5745 0.3112 0.023 Uiso 1 1 calc R U . . .
H8B H 0.1968 0.4410 0.3063 0.023 Uiso 1 1 calc R U . . .
C9 C 0.0090(5) 0.5615(3) 0.39846(19) 0.0204(8) Uani 1 1 d . . . . .
H9 H -0.0751 0.5174 0.3737 0.025 Uiso 1 1 calc R U . . .
C10 C -0.0597(5) 0.5665(4) 0.4628(2) 0.0218(9) Uani 1 1 d . . . . .
H10A H -0.1239 0.6401 0.4679 0.026 Uiso 1 1 calc R U . . .
H10B H -0.1425 0.5020 0.4684 0.026 Uiso 1 1 calc R U . . .
C11 C 0.0746(5) 0.5589(3) 0.51078(18) 0.0176(8) Uani 1 1 d . . . . .
C12 C 0.2467(5) 0.5618(3) 0.49382(18) 0.0165(8) Uani 1 1 d . . . . .
C13 C 0.3083(5) 0.5762(3) 0.43200(17) 0.0142(7) Uani 1 1 d . . . . .
C14 C 0.1874(5) 0.5033(3) 0.39279(17) 0.0160(7) Uani 1 1 d . . . . .
C15 C 0.1409(6) 0.7607(4) 0.40761(19) 0.0215(9) Uani 1 1 d . . . . .
H15A H 0.0937 0.7748 0.4475 0.026 Uiso 1 1 calc R U . . .
H15B H 0.1506 0.8363 0.3870 0.026 Uiso 1 1 calc R U . . .
C16 C 0.3162(5) 0.7036(3) 0.41206(18) 0.0177(8) Uani 1 1 d . . . . .
H16A H 0.3876 0.7479 0.4404 0.021 Uiso 1 1 calc R U . . .
H16B H 0.3732 0.7075 0.3731 0.021 Uiso 1 1 calc R U . . .
C18 C 0.3620(5) 0.3260(3) 0.41987(18) 0.0161(7) Uani 1 1 d . . . . .
H18A H 0.3857 0.3072 0.4617 0.019 Uiso 1 1 calc R U . . .
H18B H 0.3702 0.2532 0.3968 0.019 Uiso 1 1 calc R U . . .
C19 C 0.1795(5) 0.3765(3) 0.41415(18) 0.0166(8) Uani 1 1 d . . . . .
H19A H 0.1122 0.3295 0.3858 0.020 Uiso 1 1 calc R U . . .
H19B H 0.1208 0.3731 0.4529 0.020 Uiso 1 1 calc R U . . .
C20 C 0.4962(6) 0.3764(4) 0.28337(19) 0.0227(9) Uani 1 1 d . . . . .
H20 H 0.4477 0.4124 0.2468 0.027 Uiso 1 1 calc R U . . .
C21 C 0.6857(7) 0.3580(5) 0.2728(2) 0.0347(12) Uani 1 1 d . . . . .
H21 H 0.7347 0.3058 0.3038 0.042 Uiso 1 1 calc R U . . .
C22 C 0.4594(8) 0.4286(5) 0.6796(2) 0.0418(14) Uani 1 1 d . . . . .
H22A H 0.3735 0.3664 0.6820 0.063 Uiso 1 1 calc R U . . .
H22B H 0.4171 0.4973 0.7007 0.063 Uiso 1 1 calc R U . . .
H22C H 0.5671 0.4022 0.6977 0.063 Uiso 1 1 calc R U . . .
C23 C 0.7163(5) 0.2917(4) 0.4426(2) 0.0217(9) Uani 1 1 d . . . . .
H23A H 0.8374 0.2697 0.4378 0.033 Uiso 1 1 calc R U . . .
H23B H 0.6445 0.2217 0.4421 0.033 Uiso 1 1 calc R U . . .
H23C H 0.7013 0.3322 0.4802 0.033 Uiso 1 1 calc R U . . .
N2 N -0.212(3) 0.7515(11) 0.3116(11) 0.051(5) Uani 0.74(6) 1 d D . P A 1
C17 C -0.100(3) 0.719(3) 0.3410(10) 0.031(4) Uani 0.74(6) 1 d D . P A 1
N2' N -0.154(7) 0.754(4) 0.2948(19) 0.051(5) Uani 0.26(6) 1 d D . P A 2
C17' C -0.071(8) 0.727(8) 0.334(3) 0.031(4) Uani 0.26(6) 1 d D . P A 2

loop_
_atom_site_aniso_label
_atom_site_aniso_U_11
_atom_site_aniso_U_22
_atom_site_aniso_U_33
_atom_site_aniso_U_23
_atom_site_aniso_U_13
_atom_site_aniso_U_12
F1 0.0359(18) 0.070(3) 0.050(2) -0.0170(18) 0.0195(15) -0.0203(16)
F2 0.0436(19) 0.090(3) 0.0373(18) -0.0376(18) 0.0039(15) 0.0101(18)
O1 0.0414(19) 0.0234(15) 0.0190(15) 0.0054(12) -0.0101(14) 0.0003(14)
O2 0.0122(12) 0.0190(13) 0.0170(13) -0.0001(11) -0.0044(10) 0.0013(10)
O3 0.0130(13) 0.0183(13) 0.0231(14) 0.0027(12) 0.0006(11) 0.0022(11)
O4 0.041(2) 0.0225(16) 0.0300(17) -0.0046(14) -0.0095(15) -0.0097(14)
N1 0.0176(17) 0.0229(18) 0.0274(19) 0.0023(15) -0.0070(15) 0.0051(14)
C1 0.023(2) 0.0154(19) 0.030(2) -0.0022(17) 0.0108(18) -0.0021(16)
C2 0.036(2) 0.0143(18) 0.0201(19) -0.0034(16) 0.0085(18) -0.0025(17)
C3 0.030(2) 0.0109(17) 0.0192(19) 0.0014(15) -0.0035(16) -0.0043(16)
C4 0.0186(19) 0.0122(17) 0.0185(19) -0.0028(15) 0.0005(15) -0.0026(14)
C5 0.0117(17) 0.0138(17) 0.0184(18) 0.0013(14) -0.0017(14) -0.0015(14)
C6 0.0104(17) 0.0114(16) 0.0222(19) -0.0004(14) -0.0004(15) -0.0005(13)
C7 0.0167(18) 0.0189(19) 0.0172(19) 0.0002(16) 0.0007(15) -0.0004(15)
C8 0.0194(19) 0.0212(19) 0.0176(18) 0.0001(17) -0.0038(15) 0.0022(16)
C9 0.0148(18) 0.0168(18) 0.030(2) -0.0020(17) -0.0037(17) 0.0003(15)
C10 0.0136(19) 0.020(2) 0.032(2) -0.0019(18) 0.0010(17) 0.0006(16)
C11 0.0173(18) 0.0109(17) 0.025(2) -0.0037(15) 0.0031(16) 0.0015(14)
C12 0.0187(19) 0.0091(16) 0.022(2) -0.0010(15) 0.0011(16) -0.0049(14)
C13 0.0121(17) 0.0136(17) 0.0168(18) 0.0018(14) -0.0024(14) 0.0017(14)
C14 0.0121(17) 0.0154(17) 0.0205(18) -0.0023(15) -0.0021(14) -0.0001(14)
C15 0.024(2) 0.0146(18) 0.026(2) 0.0018(16) -0.0047(17) 0.0014(16)
C16 0.021(2) 0.0120(17) 0.020(2) 0.0048(15) -0.0006(16) -0.0013(15)
C18 0.0136(18) 0.0119(17) 0.0228(19) 0.0012(15) -0.0003(15) -0.0001(14)
C19 0.0136(18) 0.0155(18) 0.0208(19) -0.0050(15) -0.0011(15) -0.0011(14)
C20 0.026(2) 0.021(2) 0.021(2) -0.0028(16) -0.0026(18) -0.0015(18)
C21 0.030(3) 0.044(3) 0.031(3) -0.020(2) 0.005(2) 0.000(2)
C22 0.061(4) 0.044(3) 0.021(2) 0.013(2) -0.011(2) -0.009(3)
C23 0.0170(19) 0.0140(18) 0.034(2) 0.0045(17) -0.0033(17) 0.0028(15)
N2 0.067(10) 0.034(3) 0.053(8) -0.013(5) -0.037(8) 0.024(6)
C17 0.038(8) 0.021(5) 0.035(6) -0.008(4) -0.011(6) 0.012(7)
N2' 0.067(10) 0.034(3) 0.053(8) -0.013(5) -0.037(8) 0.024(6)
C17' 0.038(8) 0.021(5) 0.035(6) -0.008(4) -0.011(6) 0.012(7)

loop_
_atom_type_symbol
_atom_type_description
_atom_type_scat_dispersion_real
_atom_type_scat_dispersion_imag
_atom_type_scat_source
C C 0.0033 0.0016 'International Tables Vol C Tables 4.2.6.8 and 6.1.1.4'
H H 0.0000 0.0000 'International Tables Vol C Tables 4.2.6.8 and 6.1.1.4'
F F 0.0171 0.0103 'International Tables Vol C Tables 4.2.6.8 and 6.1.1.4'
N N 0.0061 0.0033 'International Tables Vol C Tables 4.2.6.8 and 6.1.1.4'
O O 0.0106 0.0060 'International Tables Vol C Tables 4.2.6.8 and 6.1.1.4'

loop_
_geom_angle_atom_site_label_1
_geom_angle_atom_site_label_2
_geom_angle_atom_site_label_3
_geom_angle
_geom_angle_site_symmetry_1
_geom_angle_site_symmetry_3
_geom_angle_publ_flag
C3 O1 C22 116.7(4) . . ?
C4 O2 C5 107.1(3) . . ?
C23 O3 C6 116.5(3) . . ?
C20 O4 H4 104.8 . . ?
C15 N1 C9 115.6(3) . . ?
C17 N1 C9 116.7(14) . . ?
C17 N1 C15 123.1(15) . . ?
C17' N1 C9 126(4) . . ?
C17' N1 C15 118(5) . . ?
C2 C1 H1 119.2 . . ?
C11 C1 H1 119.2 . . ?
C11 C1 C2 121.5(4) . . ?
C1 C2 H2 119.4 . . ?
C1 C2 C3 121.3(4) . . ?
C3 C2 H2 119.4 . . ?
O1 C3 C2 126.4(4) . . ?
O1 C3 C4 117.2(4) . . ?
C4 C3 C2 116.4(4) . . ?
C3 C4 O2 125.3(4) . . ?
C12 C4 O2 113.1(3) . . ?
C12 C4 C3 121.3(4) . . ?
O2 C5 H5 109.2 . . ?
O2 C5 C6 113.9(3) . . ?
O2 C5 C13 106.8(3) . . ?
C6 C5 H5 109.2 . . ?
C6 C5 C13 108.4(3) . . ?
C13 C5 H5 109.2 . . ?
O3 C6 C5 110.1(3) . . ?
O3 C6 C7 106.2(3) . . ?
O3 C6 C18 113.7(3) . . ?
C5 C6 C7 103.0(3) . . ?
C18 C6 C5 110.3(3) . . ?
C18 C6 C7 113.0(3) . . ?
C6 C7 H7 106.8 . . ?
C6 C7 C8 110.5(3) . . ?
C8 C7 H7 106.8 . . ?
C20 C7 C6 116.4(3) . . ?
C20 C7 H7 106.8 . . ?
C20 C7 C8 109.1(3) . . ?
C7 C8 H8A 110.0 . . ?
C7 C8 H8B 110.0 . . ?
H8A C8 H8B 108.4 . . ?
C14 C8 C7 108.5(3) . . ?
C14 C8 H8A 110.0 . . ?
C14 C8 H8B 110.0 . . ?
N1 C9 H9 108.7 . . ?
N1 C9 C10 109.9(3) . . ?
N1 C9 C14 107.1(3) . . ?
C10 C9 H9 108.7 . . ?
C14 C9 H9 108.7 . . ?
C14 C9 C10 113.7(3) . . ?
C9 C10 H10A 108.3 . . ?
C9 C10 H10B 108.3 . . ?
H10A C10 H10B 107.4 . . ?
C11 C10 C9 115.8(3) . . ?
C11 C10 H10A 108.3 . . ?
C11 C10 H10B 108.3 . . ?
C1 C11 C10 126.0(4) . . ?
C1 C11 C12 115.4(4) . . ?
C12 C11 C10 117.7(4) . . ?
C4 C12 C11 123.1(4) . . ?
C4 C12 C13 110.1(3) . . ?
C11 C12 C13 124.8(4) . . ?
C12 C13 C5 101.9(3) . . ?
C12 C13 C14 106.6(3) . . ?
C12 C13 C16 113.3(3) . . ?
C14 C13 C5 112.0(3) . . ?
C16 C13 C5 110.6(3) . . ?
C16 C13 C14 112.0(3) . . ?
C8 C14 C9 116.0(3) . . ?
C8 C14 C13 108.9(3) . . ?
C8 C14 C19 105.3(3) . . ?
C13 C14 C9 105.2(3) . . ?
C19 C14 C9 110.4(3) . . ?
C19 C14 C13 111.0(3) . . ?
N1 C15 H15A 110.1 . . ?
N1 C15 H15B 110.1 . . ?
N1 C15 C16 108.1(3) . . ?
H15A C15 H15B 108.4 . . ?
C16 C15 H15A 110.1 . . ?
C16 C15 H15B 110.1 . . ?
C13 C16 H16A 108.9 . . ?
C13 C16 H16B 108.9 . . ?
C15 C16 C13 113.4(3) . . ?
C15 C16 H16A 108.9 . . ?
C15 C16 H16B 108.9 . . ?
H16A C16 H16B 107.7 . . ?
C6 C18 H18A 109.6 . . ?
C6 C18 H18B 109.6 . . ?
C6 C18 C19 110.5(3) . . ?
H18A C18 H18B 108.1 . . ?
C19 C18 H18A 109.6 . . ?
C19 C18 H18B 109.6 . . ?
C14 C19 C18 110.4(3) . . ?
C14 C19 H19A 109.6 . . ?
C14 C19 H19B 109.6 . . ?
C18 C19 H19A 109.6 . . ?
C18 C19 H19B 109.6 . . ?
H19A C19 H19B 108.1 . . ?
O4 C20 C7 112.4(3) . . ?
O4 C20 H20 107.2 . . ?
O4 C20 C21 108.3(4) . . ?
C7 C20 H20 107.2 . . ?
C21 C20 C7 114.3(4) . . ?
C21 C20 H20 107.2 . . ?
F1 C21 F2 105.8(4) . . ?
F1 C21 C20 111.4(4) . . ?
F1 C21 H21 110.2 . . ?
F2 C21 C20 109.0(4) . . ?
F2 C21 H21 110.2 . . ?
C20 C21 H21 110.2 . . ?
O1 C22 H22A 109.5 . . ?
O1 C22 H22B 109.5 . . ?
O1 C22 H22C 109.5 . . ?
H22A C22 H22B 109.5 . . ?
H22A C22 H22C 109.5 . . ?
H22B C22 H22C 109.5 . . ?
O3 C23 H23A 109.5 . . ?
O3 C23 H23B 109.5 . . ?
O3 C23 H23C 109.5 . . ?
H23A C23 H23B 109.5 . . ?
H23A C23 H23C 109.5 . . ?
H23B C23 H23C 109.5 . . ?
N2 C17 N1 180(3) . . ?
N2' C17' N1 172(10) . . ?

loop_
_geom_bond_atom_site_label_1
_geom_bond_atom_site_label_2
_geom_bond_distance
_geom_bond_site_symmetry_2
_geom_bond_publ_flag
F1 C21 1.357(6) . ?
F2 C21 1.370(5) . ?
O1 C3 1.369(5) . ?
O1 C22 1.432(6) . ?
O2 C4 1.383(5) . ?
O2 C5 1.472(5) . ?
O3 C6 1.434(5) . ?
O3 C23 1.430(5) . ?
O4 H4 1.0041 . ?
O4 C20 1.406(5) . ?
N1 C9 1.494(5) . ?
N1 C15 1.483(5) . ?
N1 C17 1.305(9) . ?
N1 C17' 1.29(2) . ?
C1 H1 0.9500 . ?
C1 C2 1.396(6) . ?
C1 C11 1.389(6) . ?
C2 H2 0.9500 . ?
C2 C3 1.402(6) . ?
C3 C4 1.381(5) . ?
C4 C12 1.366(6) . ?
C5 H5 1.0000 . ?
C5 C6 1.536(5) . ?
C5 C13 1.547(5) . ?
C6 C7 1.550(6) . ?
C6 C18 1.523(5) . ?
C7 H7 1.0000 . ?
C7 C8 1.562(6) . ?
C7 C20 1.536(6) . ?
C8 H8A 0.9900 . ?
C8 H8B 0.9900 . ?
C8 C14 1.533(6) . ?
C9 H9 1.0000 . ?
C9 C10 1.556(6) . ?
C9 C14 1.545(5) . ?
C10 H10A 0.9900 . ?
C10 H10B 0.9900 . ?
C10 C11 1.510(6) . ?
C11 C12 1.392(5) . ?
C12 C13 1.491(5) . ?
C13 C14 1.542(5) . ?
C13 C16 1.536(5) . ?
C14 C19 1.538(5) . ?
C15 H15A 0.9900 . ?
C15 H15B 0.9900 . ?
C15 C16 1.516(6) . ?
C16 H16A 0.9900 . ?
C16 H16B 0.9900 . ?
C18 H18A 0.9900 . ?
C18 H18B 0.9900 . ?
C18 C19 1.539(5) . ?
C19 H19A 0.9900 . ?
C19 H19B 0.9900 . ?
C20 H20 1.0000 . ?
C20 C21 1.507(7) . ?
C21 H21 1.0000 . ?
C22 H22A 0.9800 . ?
C22 H22B 0.9800 . ?
C22 H22C 0.9800 . ?
C23 H23A 0.9800 . ?
C23 H23B 0.9800 . ?
C23 H23C 0.9800 . ?
N2 C17 1.156(10) . ?
N2' C17' 1.14(2) . ?

loop_
_geom_torsion_atom_site_label_1
_geom_torsion_atom_site_label_2
_geom_torsion_atom_site_label_3
_geom_torsion_atom_site_label_4
_geom_torsion
_geom_torsion_site_symmetry_1
_geom_torsion_site_symmetry_2
_geom_torsion_site_symmetry_3
_geom_torsion_site_symmetry_4
_geom_torsion_publ_flag
O1 C3 C4 O2 7.4(6) . . . . ?
O1 C3 C4 C12 -179.3(3) . . . . ?
O2 C4 C12 C11 163.1(4) . . . . ?
O2 C4 C12 C13 -1.6(4) . . . . ?
O2 C5 C6 O3 -66.4(4) . . . . ?
O2 C5 C6 C7 -179.3(3) . . . . ?
O2 C5 C6 C18 59.9(4) . . . . ?
O2 C5 C13 C12 -9.4(4) . . . . ?
O2 C5 C13 C14 -123.1(3) . . . . ?
O2 C5 C13 C16 111.3(3) . . . . ?
O3 C6 C7 C8 173.3(3) . . . . ?
O3 C6 C7 C20 48.2(4) . . . . ?
O3 C6 C18 C19 -173.3(3) . . . . ?
O4 C20 C21 F1 -174.0(4) . . . . ?
O4 C20 C21 F2 69.6(5) . . . . ?
N1 C9 C10 C11 -97.5(4) . . . . ?
N1 C9 C14 C8 -57.7(4) . . . . ?
N1 C9 C14 C13 62.8(4) . . . . ?
N1 C9 C14 C19 -177.3(3) . . . . ?
N1 C15 C16 C13 -48.1(5) . . . . ?
C1 C2 C3 O1 -172.5(4) . . . . ?
C1 C2 C3 C4 4.3(6) . . . . ?
C1 C11 C12 C4 9.5(6) . . . . ?
C1 C11 C12 C13 171.9(4) . . . . ?
C2 C1 C11 C10 167.4(4) . . . . ?
C2 C1 C11 C12 -1.3(6) . . . . ?
C2 C3 C4 O2 -169.7(3) . . . . ?
C2 C3 C4 C12 3.7(6) . . . . ?
C3 C4 C12 C11 -11.0(6) . . . . ?
C3 C4 C12 C13 -175.7(3) . . . . ?
C4 O2 C5 C6 -110.6(3) . . . . ?
C4 O2 C5 C13 8.9(4) . . . . ?
C4 C12 C13 C5 6.9(4) . . . . ?
C4 C12 C13 C14 124.5(3) . . . . ?
C4 C12 C13 C16 -111.9(4) . . . . ?
C5 O2 C4 C3 169.0(4) . . . . ?
C5 O2 C4 C12 -4.8(4) . . . . ?
C5 C6 C7 C8 -71.0(4) . . . . ?
C5 C6 C7 C20 163.9(3) . . . . ?
C5 C6 C18 C19 62.5(4) . . . . ?
C5 C13 C14 C8 -59.5(4) . . . . ?
C5 C13 C14 C9 175.5(3) . . . . ?
C5 C13 C14 C19 56.0(4) . . . . ?
C5 C13 C16 C15 179.8(3) . . . . ?
C6 C5 C13 C12 113.7(3) . . . . ?
C6 C5 C13 C14 0.0(4) . . . . ?
C6 C5 C13 C16 -125.6(3) . . . . ?
C6 C7 C8 C14 12.7(4) . . . . ?
C6 C7 C20 O4 54.2(5) . . . . ?
C6 C7 C20 C21 -69.7(5) . . . . ?
C6 C18 C19 C14 -5.0(5) . . . . ?
C7 C6 C18 C19 -52.1(4) . . . . ?
C7 C8 C14 C9 169.2(3) . . . . ?
C7 C8 C14 C13 50.7(4) . . . . ?
C7 C8 C14 C19 -68.4(4) . . . . ?
C7 C20 C21 F1 -47.9(6) . . . . ?
C7 C20 C21 F2 -164.2(4) . . . . ?
C8 C7 C20 O4 -71.6(4) . . . . ?
C8 C7 C20 C21 164.4(4) . . . . ?
C8 C14 C19 C18 65.0(4) . . . . ?
C9 N1 C15 C16 55.7(5) . . . . ?
C9 C10 C11 C1 -161.1(4) . . . . ?
C9 C10 C11 C12 7.3(5) . . . . ?
C9 C14 C19 C18 -169.1(3) . . . . ?
C10 C9 C14 C8 -179.2(3) . . . . ?
C10 C9 C14 C13 -58.8(4) . . . . ?
C10 C9 C14 C19 61.1(4) . . . . ?
C10 C11 C12 C4 -160.2(4) . . . . ?
C10 C11 C12 C13 2.2(6) . . . . ?
C11 C1 C2 C3 -5.5(6) . . . . ?
C11 C12 C13 C5 -157.5(4) . . . . ?
C11 C12 C13 C14 -39.9(5) . . . . ?
C11 C12 C13 C16 83.7(5) . . . . ?
C12 C13 C14 C8 -170.2(3) . . . . ?
C12 C13 C14 C9 64.8(4) . . . . ?
C12 C13 C14 C19 -54.7(4) . . . . ?
C12 C13 C16 C15 -66.5(4) . . . . ?
C13 C5 C6 O3 174.9(3) . . . . ?
C13 C5 C6 C7 62.0(4) . . . . ?
C13 C5 C6 C18 -58.8(4) . . . . ?
C13 C14 C19 C18 -52.8(4) . . . . ?
C14 C9 C10 C11 22.5(5) . . . . ?
C14 C13 C16 C15 54.1(5) . . . . ?
C15 N1 C9 C10 58.7(4) . . . . ?
C15 N1 C9 C14 -65.3(4) . . . . ?
C16 C13 C14 C8 65.3(4) . . . . ?
C16 C13 C14 C9 -59.7(4) . . . . ?
C16 C13 C14 C19 -179.1(3) . . . . ?
C18 C6 C7 C8 48.0(4) . . . . ?
C18 C6 C7 C20 -77.1(4) . . . . ?
C20 C7 C8 C14 141.9(3) . . . . ?
C22 O1 C3 C2 -3.0(6) . . . . ?
C22 O1 C3 C4 -179.7(4) . . . . ?
C23 O3 C6 C5 85.7(4) . . . . ?
C23 O3 C6 C7 -163.6(3) . . . . ?
C23 O3 C6 C18 -38.6(5) . . . . ?
C17 N1 C9 C10 -98.2(16) . . . . ?
C17 N1 C9 C14 137.9(15) . . . . ?
C17 N1 C15 C16 -149.1(15) . . . . ?
C17' N1 C9 C10 -109(5) . . . . ?
C17' N1 C9 C14 127(5) . . . . ?
C17' N1 C15 C16 -135(4) . . . . ?
